data_2106511
loop_
_publ_author_name
'Grey, I.E.'

_publ_section_title
;
 The structure of Ba5 Fe9 S18
;
_journal_name_full 'Acta Crystallographica B (24,1968-38,1982)'
_journal_page_first 45
_journal_page_last 48
_journal_volume 31
_journal_year 1975
_chemical_formula_sum 'Ba5 Fe9 S18'
_space_group_IT_number 130
_symmetry_space_group_name_Hall '-P 4a 2ac'
_symmetry_space_group_name_H-M 'P 4/n c c :2'
_cell_angle_alpha 90
_cell_angle_beta 90
_cell_angle_gamma 90
_cell_formula_units_Z 4
_cell_length_a 7.776
_cell_length_b 7.776
_cell_length_c 49.86
_cell_volume 3014.844
_citation_journal_id_ASTM ACBCAR
_cod_data_source_file Grey_ACBCAR_1975_1778.cif
_cod_data_source_block Ba5Fe9S18
_cod_database_code 2106511

loop_
_symmetry_equiv_pos_as_xyz
x,y,z
-y+1/2,x,z
-x+1/2,-y+1/2,z
y,-x+1/2,z
x+1/2,-y,-z+1/2
y+1/2,x+1/2,-z+1/2
-x,y+1/2,-z+1/2
-y,-x,-z+1/2
-x,-y,-z
y-1/2,-x,-z
x-1/2,y-1/2,-z
-y,x-1/2,-z
-x-1/2,y,z-1/2
-y-1/2,-x-1/2,z-1/2
x,-y-1/2,z-1/2
y,x,z-1/2

loop_
_atom_site_label
_atom_site_type_symbol
_atom_site_fract_x
_atom_site_fract_y
_atom_site_fract_z
_atom_site_occupancy
_atom_site_U_iso_or_equiv
S4 S-2 0.101 0.92 0.1917 1 0.0
Ba1 Ba+2 0.25 0.25 0.0322 1 0.0
S3 S-2 0.4403 0.8838 0.1358 1 0.0
Ba4 Ba+2 0.25 0.25 0.3297 1 0.0
Fe3 Fe+2 0.25 0.75 0.1097 1 0.0
Fe2 Fe+2 0.25 0.75 0.0535 1 0.0
Fe5 Fe+2 0.25 0.75 0.2209 1 0.0
Ba5 Ba+2 0.25 0.25 0.4322 1 0.0
Ba2 Ba+2 0.25 0.25 0.1268 1 0.0
S5 S-2 0.41 0.91 0.25 1 0.0
Ba3 Ba+2 0.25 0.25 0.2273 1 0.0
S2 S-2 0.14 0.9513 0.0816 1 0.0
Fe1 Fe+2 0.25 0.75 0 1 0.0
S1 S-2 0.4358 0.893 0.0282 1 0.0
Fe4 Fe+2 0.25 0.75 0.1653 1 0.0
